data_8100981
loop_
_publ_author_name
'Korber, Nikolaus'
'Grothe, Michael'

_publ_section_title
;
Crystal structure of tris-tetraamminlithium tetraselenoarsenate(V), 
[Li(NH~3~)~4~]~3~[AsSe~4~]
;
_journal_issue 2
_journal_name_full 'Zeitschrift f\"ur Kristallographie - New Crystal Structures'
_journal_page_first 177
_journal_page_last 178
_journal_volume 216
_journal_year 2001
_chemical_formula_sum 'As H36 Li3 N12 Se4'
_chemical_formula_weight 615.99
_space_group_IT_number 217
_symmetry_cell_setting cubic
_symmetry_space_group_name_Hall 'I -4 2 3'
_symmetry_space_group_name_H-M 'I -4 3 m'
_cell_angle_alpha 90.00
_cell_angle_beta 90.00
_cell_angle_gamma 90.00
_cell_formula_units_Z 2
_cell_length_a 10.5038(8)
_cell_length_b 10.5038(8)
_cell_length_c 10.5038(8)
_cell_measurement_temperature 123(2)
_cell_volume 1158.88(15)
_diffrn_ambient_temperature 123(2)
_exptl_crystal_density_diffrn 1.765
_cod_original_formula_sum 'H36 As Li3 N12 Se4'
_cod_database_code 8100981

loop_
_symmetry_equiv_pos_as_xyz
'x, y, z'
'x, -y, -z'
'-x, -y, z'
'-x, y, -z'
'y, -x, -z'
'-y, -x, z'
'-y, x, -z'
'y, x, z'
'y, z, x'
'-y, -z, x'
'y, -z, -x'
'-y, z, -x'
'z, -y, -x'
'z, y, x'
'-z, y, -x'
'-z, -y, x'
'z, x, y'
'-z, x, -y'
'-z, -x, y'
'z, -x, -y'
'x, z, y'
'x, -z, -y'
'-x, z, -y'
'-x, -z, y'
'x+1/2, y+1/2, z+1/2'
'x+1/2, -y+1/2, -z+1/2'
'-x+1/2, -y+1/2, z+1/2'
'-x+1/2, y+1/2, -z+1/2'
'y+1/2, -x+1/2, -z+1/2'
'-y+1/2, -x+1/2, z+1/2'
'-y+1/2, x+1/2, -z+1/2'
'y+1/2, x+1/2, z+1/2'
'y+1/2, z+1/2, x+1/2'
'-y+1/2, -z+1/2, x+1/2'
'y+1/2, -z+1/2, -x+1/2'
'-y+1/2, z+1/2, -x+1/2'
'z+1/2, -y+1/2, -x+1/2'
'z+1/2, y+1/2, x+1/2'
'-z+1/2, y+1/2, -x+1/2'
'-z+1/2, -y+1/2, x+1/2'
'z+1/2, x+1/2, y+1/2'
'-z+1/2, x+1/2, -y+1/2'
'-z+1/2, -x+1/2, y+1/2'
'z+1/2, -x+1/2, -y+1/2'
'x+1/2, z+1/2, y+1/2'
'x+1/2, -z+1/2, -y+1/2'
'-x+1/2, z+1/2, -y+1/2'
'-x+1/2, -z+1/2, y+1/2'

loop_
_atom_site_label
_atom_site_type_symbol
_atom_site_fract_x
_atom_site_fract_y
_atom_site_fract_z
_atom_site_U_iso_or_equiv
_atom_site_adp_type
_atom_site_occupancy
_atom_site_symmetry_multiplicity
_atom_site_calc_flag
_atom_site_refinement_flags
_atom_site_disorder_assembly
_atom_site_disorder_group
As1 As 0.0000 0.0000 0.0000 0.0126(2) Uani 1 2 d S . .
Se1 Se 0.12788(3) 0.12788(3) -0.12788(3) 0.01746(16) Uani 1 8 d S . .
Li1 Li 0.0000 0.0000 -0.5000 0.0382(18) Uani 1 6 d S . .
N1 N 0.1128(3) -0.1128(3) -0.3809(3) 0.0282(7) Uani 1 24 d SD . .
H1A H 0.109(5) -0.178(4) -0.387(5) 0.18(3) Uiso 1 48 d D . .
H1B H 0.099(4) -0.099(4) -0.319(4) 0.10(3) Uiso 1 24 d SD . .

loop_
_atom_site_aniso_label
_atom_site_aniso_U_11
_atom_site_aniso_U_22
_atom_site_aniso_U_33
_atom_site_aniso_U_23
_atom_site_aniso_U_13
_atom_site_aniso_U_12
As1 0.0126(2) 0.0126(2) 0.0126(2) 0.000 0.000 0.000
Se1 0.01746(16) 0.01746(16) 0.01746(16) 0.00186(11) 0.00186(11) -0.00186(11)
Li1 0.041(3) 0.041(3) 0.033(6) 0.000 0.000 0.000
N1 0.0310(13) 0.0310(13) 0.0225(15) -0.0005(6) 0.0005(6) 0.0075(12)

loop_
_geom_bond_atom_site_label_1
_geom_bond_atom_site_label_2
_geom_bond_distance
_geom_bond_site_symmetry_2
_geom_bond_publ_flag
As1 Se1 2.3265(5) 3 ?
As1 Se1 2.3265(5) 4 ?
As1 Se1 2.3265(5) . ?
As1 Se1 2.3265(5) 2 ?
Li1 N1 2.090(3) 4_554 ?
Li1 N1 2.090(3) 2_554 ?
Li1 N1 2.090(3) 3 ?
Li1 N1 2.090(3) . ?
N1 H1A 0.69(4) . ?
N1 H1B 0.68(4) . ?
